data_7252043
loop_
_publ_author_name
'Fu, Xifeng'
'Li, Xue'
'Liu, Chang'
'Liu, Jin'
'Guo, Sai'
'Nan, Zi-Ang'
'Gao, Peng'
'Meng, Lingyi'

_publ_section_title
;
 Crystal Phase and Composition Synergy for Optimized Optoelectronic
 Performance and Carrier Dynamics in Rb2Au2X6(X=Cl, I) Perovskites
;
_journal_name_full 'Physical Chemistry Chemical Physics'
_journal_paper_doi 10.1039/D6CP01696K
_journal_year 2026
_chemical_formula_moiety 'Au I3 Rb'
_chemical_formula_sum 'Au I3 Rb'
_chemical_formula_weight 663.14
_space_group_crystal_system monoclinic
_space_group_IT_number 14
_space_group_name_Hall '-P 2yn'
_space_group_name_H-M_alt 'P 1 21/n 1'
_audit_block_doi 10.25505/fiz.icsd.cc2mzdtv
_audit_creation_date 2025-08-25
_audit_creation_method
;
Olex2 1.5
(compiled 2025.04.05 svn.rf049d14d for OlexSys, GUI svn.r7224)
;
_audit_update_record
;
2025-09-15 deposited with the CCDC.	2026-05-26 downloaded from the CCDC.
;
_cell_angle_alpha 90
_cell_angle_beta 91.347(3)
_cell_angle_gamma 90
_cell_formula_units_Z 4
_cell_length_a 7.4837(6)
_cell_length_b 9.1874(8)
_cell_length_c 11.7223(9)
_cell_measurement_reflns_used 9906
_cell_measurement_temperature 200.00
_cell_measurement_theta_max 30.86
_cell_measurement_theta_min 2.82
_cell_volume 805.75(11)
_computing_cell_refinement 'SAINT V8.40A (Bruker, 2019)'
_computing_data_reduction 'SAINT V8.40A (Bruker, 2019)'
_computing_molecular_graphics 'Olex2 1.5 (Dolomanov et al., 2009)'
_computing_publication_material 'Olex2 1.5 (Dolomanov et al., 2009)'
_computing_structure_refinement 'SHELXL 2018/3 (Sheldrick, 2015)'
_computing_structure_solution 'SHELXT 2018/2 (Sheldrick, 2018)'
_diffrn_ambient_temperature 200.00
_diffrn_measured_fraction_theta_full 1.000
_diffrn_measured_fraction_theta_max 1.000
_diffrn_measurement_device_type 'Bruker APEX-II CCD'
_diffrn_measurement_method '\f and \w scans'
_diffrn_radiation_type MoK\a
_diffrn_radiation_wavelength 0.71073
_diffrn_reflns_av_R_equivalents 0.2905
_diffrn_reflns_av_unetI/netI 0.0790
_diffrn_reflns_Laue_measured_fraction_full 1.000
_diffrn_reflns_Laue_measured_fraction_max 1.000
_diffrn_reflns_limit_h_max 8
_diffrn_reflns_limit_h_min -8
_diffrn_reflns_limit_k_max 10
_diffrn_reflns_limit_k_min -10
_diffrn_reflns_limit_l_max 13
_diffrn_reflns_limit_l_min -13
_diffrn_reflns_number 24291
_diffrn_reflns_point_group_measured_fraction_full 1.000
_diffrn_reflns_point_group_measured_fraction_max 1.000
_diffrn_reflns_theta_full 24.981
_diffrn_reflns_theta_max 24.981
_diffrn_reflns_theta_min 2.217
_exptl_absorpt_coefficient_mu 35.639
_exptl_absorpt_correction_T_max 0.7462
_exptl_absorpt_correction_T_min 0.2785
_exptl_absorpt_correction_type multi-scan
_exptl_absorpt_process_details
;
SADABS-2016/2 (Bruker,2016/2) was used for absorption correction.
wR2(int) was 0.1543 before and 0.1016 after correction.
The Ratio of minimum to maximum transmission is 0.3732.
The \l/2 correction factor is Not present.
;
_exptl_crystal_colour black
_exptl_crystal_colour_primary black
_exptl_crystal_density_diffrn 5.467
_exptl_crystal_description block
_exptl_crystal_F_000 1100
_exptl_crystal_size_max 0.4
_exptl_crystal_size_mid 0.15
_exptl_crystal_size_min 0.15
_refine_diff_density_max 4.131
_refine_diff_density_min -3.171
_refine_diff_density_rms 0.628
_refine_ls_extinction_method none
_refine_ls_goodness_of_fit_ref 1.066
_refine_ls_hydrogen_treatment undef
_refine_ls_matrix_type full
_refine_ls_number_parameters 50
_refine_ls_number_reflns 1412
_refine_ls_number_restraints 0
_refine_ls_restrained_S_all 1.066
_refine_ls_R_factor_all 0.0761
_refine_ls_R_factor_gt 0.0732
_refine_ls_shift/su_max 0.004
_refine_ls_shift/su_mean 0.000
_refine_ls_structure_factor_coef Fsqd
_refine_ls_weighting_details 'w=1/[\s^2^(Fo^2^)+(0.1181P)^2^+17.7437P] where P=(Fo^2^+2Fc^2^)/3'
_refine_ls_weighting_scheme calc
_refine_ls_wR_factor_gt 0.1999
_refine_ls_wR_factor_ref 0.2033
_reflns_Friedel_coverage 0.000
_reflns_number_gt 1288
_reflns_number_total 1412
_reflns_threshold_expression 'I > 2\s(I)'
_cod_data_source_file d6cp01696k2.cif
_cod_data_source_block p21overn
_cod_database_code 7252043
_shelx_shelxl_version_number 2018/3
_shelx_space_group_comment
;
The symmetry employed for this shelxl refinement is uniquely defined
by the following loop, which should always be used as a source of
symmetry information in preference to the above space-group names.
They are only intended as comments.
;
_shelx_estimated_absorpt_t_max 0.076
_shelx_estimated_absorpt_t_min 0.025
_olex2_refinement_description
;
1. Twinned data refinement
 Scales: 0.9852(17)
 0.0148(17)
;
_olex2_submission_special_instructions 'No special instructions were received'

loop_
_space_group_symop_operation_xyz
'x, y, z'
'-x+1/2, y+1/2, -z+1/2'
'-x, -y, -z'
'x-1/2, -y-1/2, z-1/2'

loop_
_atom_site_label
_atom_site_type_symbol
_atom_site_fract_x
_atom_site_fract_y
_atom_site_fract_z
_atom_site_U_iso_or_equiv
_atom_site_adp_type
_atom_site_occupancy
_atom_site_site_symmetry_order
_atom_site_calc_flag
_atom_site_refinement_flags_posn
_atom_site_refinement_flags_adp
_atom_site_refinement_flags_occupancy
_atom_site_disorder_assembly
_atom_site_disorder_group
Au01 Au 0.500000 0.500000 0.000000 0.0474(5) Uani 1 2 d S . P . .
Au02 Au 0.500000 0.500000 0.500000 0.0529(5) Uani 1 2 d S . P . .
I003 I 0.2148(2) 0.33572(15) 0.02731(13) 0.0557(5) Uani 1 1 d . . . . .
I004 I 0.2182(2) 0.34078(15) 0.47561(13) 0.0563(5) Uani 1 1 d . . . . .
I005 I 0.5544(2) 0.51344(17) 0.22439(15) 0.0585(5) Uani 1 1 d . . . . .
Rb06 Rb 0.4512(3) 0.1040(3) 0.2494(2) 0.0626(6) Uani 1 1 d . . . . .

loop_
_atom_site_aniso_label
_atom_site_aniso_U_11
_atom_site_aniso_U_22
_atom_site_aniso_U_33
_atom_site_aniso_U_23
_atom_site_aniso_U_13
_atom_site_aniso_U_12
Au01 0.0509(8) 0.0418(7) 0.0493(8) 0.0006(4) -0.0018(6) -0.0018(4)
Au02 0.0558(8) 0.0457(8) 0.0571(9) -0.0006(4) -0.0001(6) -0.0040(5)
I003 0.0550(9) 0.0504(9) 0.0615(10) 0.0041(6) -0.0032(6) -0.0053(6)
I004 0.0587(9) 0.0480(9) 0.0622(10) -0.0021(6) 0.0014(7) -0.0062(6)
I005 0.0631(10) 0.0632(10) 0.0490(10) -0.0007(6) -0.0035(7) -0.0042(6)
Rb06 0.0627(13) 0.0620(14) 0.0629(14) 0.0024(10) -0.0027(10) -0.0016(11)

loop_
_atom_type_symbol
_atom_type_description
_atom_type_scat_dispersion_real
_atom_type_scat_dispersion_imag
_atom_type_scat_source
Au Au -2.0133 8.8022 'International Tables Vol C Tables 4.2.6.8 and 6.1.1.4'
I I -0.4742 1.8119 'International Tables Vol C Tables 4.2.6.8 and 6.1.1.4'
Rb Rb -0.9393 2.9676 'International Tables Vol C Tables 4.2.6.8 and 6.1.1.4'

loop_
_geom_angle_atom_site_label_1
_geom_angle_atom_site_label_2
_geom_angle_atom_site_label_3
_geom_angle
_geom_angle_site_symmetry_1
_geom_angle_site_symmetry_3
_geom_angle_publ_flag
I003 Au01 I003 180.0 3_665 . ?
I003 Au01 I005 90.69(5) . . ?
I003 Au01 I005 90.69(5) 3_665 3_665 ?
I003 Au01 I005 89.31(5) 3_665 . ?
I003 Au01 I005 89.31(5) . 3_665 ?
I005 Au01 I005 180.0 . 3_665 ?
I004 Au02 I004 180.0 . 3_666 ?
I004 Au02 I005 88.14(5) 3_666 . ?
I004 Au02 I005 91.86(5) 3_666 3_666 ?
I004 Au02 I005 88.14(5) . 3_666 ?
I004 Au02 I005 91.86(5) . . ?
I005 Au02 I005 180.0 3_666 . ?
Au01 I003 Rb06 102.54(6) . 4_565 ?
Au01 I003 Rb06 92.23(5) . . ?
Au01 I003 Rb06 89.49(5) . 2 ?
Rb06 I003 Rb06 92.64(4) . 2 ?
Rb06 I003 Rb06 153.84(5) . 4_565 ?
Rb06 I003 Rb06 108.77(6) 4_565 2 ?
Au02 I004 Rb06 88.53(5) . 2 ?
Au02 I004 Rb06 105.77(6) . 4_566 ?
Au02 I004 Rb06 90.82(5) . . ?
Rb06 I004 Rb06 91.75(5) 2 . ?
Rb06 I004 Rb06 153.39(5) 4_566 . ?
Rb06 I004 Rb06 108.98(6) 2 4_566 ?
Au01 I005 Au02 163.30(7) . . ?
Au01 I005 Rb06 102.53(7) . 2_655 ?
Au01 I005 Rb06 87.79(6) . 2 ?
Au01 I005 Rb06 90.20(6) . . ?
Au02 I005 Rb06 81.84(5) . . ?
Au02 I005 Rb06 94.13(5) . 2_655 ?
Au02 I005 Rb06 77.65(5) . 2 ?
Rb06 I005 Rb06 113.86(7) 2_655 . ?
Rb06 I005 Rb06 153.33(8) 2_655 2 ?
Rb06 I005 Rb06 90.32(5) . 2 ?
I003 Rb06 I003 137.17(7) . 4_666 ?
I003 Rb06 I003 132.98(7) . 2_545 ?
I003 Rb06 I003 71.23(6) 4_666 2_545 ?
I003 Rb06 I004 66.10(5) . 4_665 ?
I003 Rb06 I004 64.25(5) 4_666 . ?
I003 Rb06 I004 86.80(6) . . ?
I003 Rb06 I004 115.14(7) 4_666 4_665 ?
I003 Rb06 I004 74.62(5) 2_545 . ?
I003 Rb06 I004 146.94(8) 2_545 4_665 ?
I003 Rb06 I004 74.64(5) . 2_545 ?
I003 Rb06 I005 59.20(5) . . ?
I003 Rb06 I005 74.58(5) . 2_545 ?
I003 Rb06 I005 58.42(5) 2_545 2_545 ?
I003 Rb06 I005 79.77(6) 4_666 . ?
I003 Rb06 I005 116.63(7) 4_666 2_545 ?
I003 Rb06 I005 138.61(8) 2_545 . ?
I003 Rb06 I005 128.31(8) . 2_645 ?
I004 Rb06 I003 87.49(6) 2_545 2_545 ?
I004 Rb06 I003 148.12(8) 2_545 4_666 ?
I004 Rb06 I004 71.02(6) 2_545 4_665 ?
I004 Rb06 I004 138.27(7) 4_665 . ?
I004 Rb06 I004 133.51(7) 2_545 . ?
I004 Rb06 I005 103.10(7) 2_545 2_645 ?
I004 Rb06 I005 67.18(5) . 2_545 ?
I004 Rb06 I005 66.88(5) 2_545 2_545 ?
I004 Rb06 I005 129.56(7) 2_545 . ?
I004 Rb06 I005 128.16(7) 4_665 2_545 ?
I005 Rb06 I003 58.58(5) 2_645 4_666 ?
I005 Rb06 I003 97.75(7) 2_645 2_545 ?
I005 Rb06 I004 66.31(5) . . ?
I005 Rb06 I004 72.50(6) . 4_665 ?
I005 Rb06 I004 121.38(7) 2_645 . ?
I005 Rb06 I004 64.73(5) 2_645 4_665 ?
I005 Rb06 I005 114.31(7) . 2_545 ?
I005 Rb06 I005 153.33(8) 2_645 2_545 ?
I005 Rb06 I005 91.34(6) 2_645 . ?

loop_
_geom_bond_atom_site_label_1
_geom_bond_atom_site_label_2
_geom_bond_distance
_geom_bond_site_symmetry_2
_geom_bond_publ_flag
Au01 I003 2.6398(14) 3_665 ?
Au01 I003 2.6398(14) . ?
Au01 I005 2.6551(17) 3_665 ?
Au01 I005 2.6551(17) . ?
Au02 I004 2.5772(15) 3_666 ?
Au02 I004 2.5772(15) . ?
Au02 I005 3.2682(18) 3_666 ?
Au02 I005 3.2682(18) . ?
I003 Rb06 3.809(3) 4_565 ?
I003 Rb06 3.824(3) 2 ?
I003 Rb06 3.771(3) . ?
I004 Rb06 3.775(3) 2 ?
I004 Rb06 3.854(3) 4_566 ?
I004 Rb06 3.876(3) . ?
I005 Rb06 3.798(3) 2_655 ?
I005 Rb06 3.893(3) 2 ?
I005 Rb06 3.853(3) . ?

loop_
_twin_individual_id
_twin_individual_mass_fraction_refined
1 0.9852(17)
2 0.0148(17)
